data_2207592
loop_
_publ_author_name
'Huang, Tai-Hsiang'
'Whang, Wha-Tzong'
'Wen, Yuh-Sheng'
'Lin, Jiann T.'

_publ_section_title 2-Phenyl-3-[6-(3-phenylquinoxalin-2-yl)dibenzo[<i>b</i>,<i>d</i>]thiophen-3-yl]quinoxaline
_journal_coeditor_code LH6536
_journal_issue 12
_journal_name_full 'Acta Crystallographica Section E'
_journal_page_first o4236
_journal_page_last o4237
_journal_paper_doi 10.1107/S1600536805037700
_journal_volume 61
_journal_year 2005
_chemical_formula_iupac 'C40 H24 N4 S'
_chemical_formula_moiety 'C40 H24 N4 S'
_chemical_formula_sum 'C40 H24 N4 S'
_chemical_formula_weight 592.69
_chemical_name_systematic
;
2-Phenyl-3-[6-(3-phenylquinoxalin-2-yl)dibenzo[b,d]thiophen-3-yl]quinoxaline
;
_space_group_IT_number 2
_symmetry_cell_setting triclinic
_symmetry_space_group_name_Hall '-P 1'
_symmetry_space_group_name_H-M 'P -1'
_atom_sites_solution_hydrogens geom
_atom_sites_solution_primary direct
_atom_sites_solution_secondary difmap
_audit_creation_method SHELXL-97
_cell_angle_alpha 90.480(3)
_cell_angle_beta 102.645(3)
_cell_angle_gamma 102.501(2)
_cell_formula_units_Z 2
_cell_length_a 9.9452(7)
_cell_length_b 11.6962(9)
_cell_length_c 12.7037(9)
_cell_measurement_reflns_used 3810
_cell_measurement_temperature 100.00(10)
_cell_measurement_theta_max 25.14
_cell_measurement_theta_min 2.36
_cell_volume 1405.27(18)
_computing_cell_refinement 'SAINT (Bruker, 2001)'
_computing_data_collection 'SMART (Bruker, 2001)'
_computing_data_reduction SAINT
_computing_molecular_graphics 'ORTEP-3 for Windows (Farrugia, 1997) and PLATON (Spek, 2003)'
_computing_publication_material 'WinGX (Farrugia, 1999)'
_computing_structure_refinement 'SHELXL97 (Sheldrick, 1997)'
_computing_structure_solution 'SHELXS97 (Sheldrick, 1997)'
_diffrn_ambient_temperature 100.00(10)
_diffrn_measured_fraction_theta_full 1.000
_diffrn_measured_fraction_theta_max 1.000
_diffrn_measurement_device_type 'Bruker SMART-CCD area-detector'
_diffrn_measurement_method '\f and \w'
_diffrn_radiation_monochromator graphite
_diffrn_radiation_source 'fine-focus sealed tube'
_diffrn_radiation_type MoK\a
_diffrn_radiation_wavelength 0.71073
_diffrn_reflns_av_R_equivalents 0.0720
_diffrn_reflns_av_sigmaI/netI 0.0852
_diffrn_reflns_limit_h_max 11
_diffrn_reflns_limit_h_min -11
_diffrn_reflns_limit_k_max 13
_diffrn_reflns_limit_k_min -13
_diffrn_reflns_limit_l_max 15
_diffrn_reflns_limit_l_min -15
_diffrn_reflns_number 21681
_diffrn_reflns_theta_full 25.03
_diffrn_reflns_theta_max 25.03
_diffrn_reflns_theta_min 1.65
_exptl_absorpt_coefficient_mu 0.154
_exptl_absorpt_correction_T_max 0.9938
_exptl_absorpt_correction_T_min 0.9817
_exptl_absorpt_correction_type multi-scan
_exptl_absorpt_process_details '(SADABS; Bruker, 2001)'
_exptl_crystal_colour colourless
_exptl_crystal_density_diffrn 1.401
_exptl_crystal_density_meas 1.401
_exptl_crystal_density_method 'not measured'
_exptl_crystal_description prism
_exptl_crystal_F_000 616
_exptl_crystal_size_max 0.12
_exptl_crystal_size_mid 0.10
_exptl_crystal_size_min 0.04
_refine_diff_density_max 0.464
_refine_diff_density_min -0.356
_refine_ls_extinction_coef 0.010(2)
_refine_ls_extinction_expression Fc^*^=kFc[1+0.001xFc^2^\l^3^/sin(2\q)]^-1/4^
_refine_ls_extinction_method SHELXL97
_refine_ls_goodness_of_fit_ref 1.092
_refine_ls_hydrogen_treatment noref
_refine_ls_matrix_type full
_refine_ls_number_parameters 407
_refine_ls_number_reflns 4945
_refine_ls_number_restraints 0
_refine_ls_restrained_S_all 1.092
_refine_ls_R_factor_all 0.0886
_refine_ls_R_factor_gt 0.0593
_refine_ls_shift/su_max 0.000
_refine_ls_shift/su_mean 0.000
_refine_ls_structure_factor_coef Fsqd
_refine_ls_weighting_details 'calc w=1/[\s^2^(Fo^2^)+(0.0656P)^2^+1.9659P] where P=(Fo^2^+2Fc^2^)/3'
_refine_ls_weighting_scheme calc
_refine_ls_wR_factor_gt 0.1692
_refine_ls_wR_factor_ref 0.1785
_reflns_number_gt 3300
_reflns_number_total 4945
_reflns_threshold_expression I>2\s(I)
_cod_data_source_file lh6536.cif
_cod_data_source_block I
_cod_depositor_comments
;
The following automatic conversions were performed:
'_symmetry_cell_setting' value 'Triclinic' changed to 'triclinic'
according to '/home/saulius/struct/CIF-dictionaries/cif_core.dic'
dictionary named 'cif_core.dic' version 2.4.1 from 2010-06-29.

Automatic conversion script
Id: cif_fix_enum 1527 2010-12-29 10:47:43Z saulius 

The following automatic conversions were performed:

'_symmetry_cell_setting' value 'Triclinic' changed to 'triclinic'
according to /home/saulius/struct/CIF-dictionaries/cif_core.dic
dictionary named 'cif_core.dic' version 2.4.1 from 2010-06-29.

Automatic conversion script
Id: cif_fix_values 1715 2011-07-08 13:25:40Z adriana 
;
_cod_original_sg_symbol_H-M P-1
_cod_database_code 2207592
_cod_database_fobs_code 2207592

loop_
_symmetry_equiv_pos_as_xyz
'x, y, z'
'-x, -y, -z'

loop_
_atom_site_label
_atom_site_fract_x
_atom_site_fract_y
_atom_site_fract_z
_atom_site_U_iso_or_equiv
_atom_site_adp_type
_atom_site_calc_flag
_atom_site_refinement_flags
_atom_site_occupancy
_atom_site_type_symbol
S 0.21700(11) 0.50171(9) 0.90684(8) 0.0196(3) Uani d . 1 S
N14 -0.4232(3) 0.2036(3) 0.9384(2) 0.0205(8) Uani d . 1 N
N19 -0.5487(3) 0.0331(3) 0.7658(3) 0.0209(8) Uani d . 1 N
N24 0.1765(3) 0.3151(3) 1.3924(2) 0.0193(8) Uani d . 1 N
N29 0.4381(3) 0.3182(3) 1.5333(3) 0.0191(8) Uani d . 1 N
C1 0.0472(4) 0.4122(3) 0.8836(3) 0.0183(9) Uani d . 1 C
C2 0.0209(4) 0.3497(3) 0.9738(3) 0.0155(9) Uani d . 1 C
C3 -0.1112(4) 0.2749(3) 0.9668(3) 0.0180(9) Uani d . 1 C
H3 -0.1311 0.2338 1.0278 0.022 Uiso calc R 1 H
C4 -0.2134(4) 0.2605(3) 0.8712(3) 0.0167(9) Uani d . 1 C
C5 -0.1852(4) 0.3245(3) 0.7824(3) 0.0201(9) Uani d . 1 C
H5 -0.2560 0.3148 0.7173 0.024 Uiso calc R 1 H
C6 -0.0567(4) 0.4011(3) 0.7879(3) 0.0190(9) Uani d . 1 C
H6 -0.0394 0.4453 0.7280 0.023 Uiso calc R 1 H
C7 0.2549(4) 0.4595(3) 1.0387(3) 0.0181(9) Uani d . 1 C
C8 0.1426(4) 0.3776(3) 1.0648(3) 0.0174(9) Uani d . 1 C
C9 0.1581(4) 0.3366(3) 1.1690(3) 0.0182(9) Uani d . 1 C
H9 0.0831 0.2808 1.1871 0.022 Uiso calc R 1 H
C10 0.2837(4) 0.3776(3) 1.2463(3) 0.0167(9) Uani d . 1 C
C11 0.3928(4) 0.4602(3) 1.2175(3) 0.0203(9) Uani d . 1 C
H11 0.4777 0.4888 1.2704 0.024 Uiso calc R 1 H
C12 0.3814(4) 0.5014(3) 1.1156(3) 0.0189(9) Uani d . 1 C
H12 0.4571 0.5566 1.0978 0.023 Uiso calc R 1 H
C13 -0.3553(4) 0.1843(4) 0.8639(3) 0.0192(9) Uani d . 1 C
C15 -0.6401(4) 0.1631(4) 0.9996(3) 0.0243(10) Uani d . 1 C
H15 -0.5988 0.2194 1.0585 0.029 Uiso calc R 1 H
C16 -0.7780(4) 0.1049(4) 0.9847(3) 0.0266(10) Uani d . 1 C
H16 -0.8326 0.1218 1.0331 0.032 Uiso calc R 1 H
C17 -0.8404(4) 0.0201(4) 0.8988(3) 0.0249(10) Uani d . 1 C
H17 -0.9361 -0.0207 0.8904 0.030 Uiso calc R 1 H
C18 -0.7643(4) -0.0040(4) 0.8274(3) 0.0238(10) Uani d . 1 C
H18 -0.8073 -0.0608 0.7691 0.029 Uiso calc R 1 H
C20 -0.4179(4) 0.0953(3) 0.7772(3) 0.0179(9) Uani d . 1 C
C21 -0.5589(4) 0.1397(3) 0.9272(3) 0.0190(9) Uani d . 1 C
C22 -0.6217(4) 0.0554(3) 0.8400(3) 0.0190(9) Uani d . 1 C
C23 0.2947(4) 0.3384(3) 1.3582(3) 0.0178(9) Uani d . 1 C
C25 0.0612(4) 0.2562(3) 1.5370(3) 0.0208(9) Uani d . 1 C
H25 -0.0286 0.2455 1.4884 0.025 Uiso calc R 1 H
C26 0.0687(4) 0.2385(3) 1.6436(3) 0.0220(10) Uani d . 1 C
H26 -0.0156 0.2148 1.6689 0.026 Uiso calc R 1 H
C27 0.2014(4) 0.2553(3) 1.7168(3) 0.0232(10) Uani d . 1 C
H27 0.2060 0.2461 1.7917 0.028 Uiso calc R 1 H
C28 0.3233(4) 0.2846(3) 1.6806(3) 0.0215(10) Uani d . 1 C
H28 0.4122 0.2945 1.7301 0.026 Uiso calc R 1 H
C30 0.4279(4) 0.3306(3) 1.4289(3) 0.0171(9) Uani d . 1 C
C31 0.1846(4) 0.2901(3) 1.4980(3) 0.0182(9) Uani d . 1 C
C32 0.3177(4) 0.3002(3) 1.5708(3) 0.0179(9) Uani d . 1 C
C41 -0.3381(4) 0.0660(3) 0.6980(3) 0.0175(9) Uani d . 1 C
C42 -0.2323(4) 0.0042(4) 0.7287(3) 0.0223(10) Uani d . 1 C
H42 -0.2061 -0.0143 0.8020 0.027 Uiso calc R 1 H
C43 -0.1650(4) -0.0303(4) 0.6543(3) 0.0252(10) Uani d . 1 C
H43 -0.0935 -0.0730 0.6761 0.030 Uiso calc R 1 H
C44 -0.2019(4) -0.0026(4) 0.5472(3) 0.0237(10) Uani d . 1 C
H44 -0.1563 -0.0274 0.4956 0.028 Uiso calc R 1 H
C45 -0.3034(4) 0.0603(4) 0.5159(3) 0.0273(10) Uani d . 1 C
H45 -0.3272 0.0807 0.4430 0.033 Uiso calc R 1 H
C46 -0.3715(4) 0.0944(4) 0.5915(3) 0.0232(10) Uani d . 1 C
H46 -0.4423 0.1379 0.5695 0.028 Uiso calc R 1 H
C51 0.5579(4) 0.3330(3) 1.3890(3) 0.0170(9) Uani d . 1 C
C52 0.5531(4) 0.2647(3) 1.2981(3) 0.0197(9) Uani d . 1 C
H52 0.4660 0.2153 1.2613 0.024 Uiso calc R 1 H
C53 0.6736(4) 0.2677(4) 1.2605(3) 0.0214(9) Uani d . 1 C
H53 0.6693 0.2213 1.1976 0.026 Uiso calc R 1 H
C54 0.8011(4) 0.3384(4) 1.3145(3) 0.0252(10) Uani d . 1 C
H54 0.8843 0.3401 1.2889 0.030 Uiso calc R 1 H
C55 0.8074(4) 0.4060(4) 1.4050(3) 0.0261(10) Uani d . 1 C
H55 0.8949 0.4548 1.4414 0.031 Uiso calc R 1 H
C56 0.6862(4) 0.4035(4) 1.4439(3) 0.0211(9) Uani d . 1 C
H56 0.6911 0.4493 1.5073 0.025 Uiso calc R 1 H

loop_
_atom_site_aniso_label
_atom_site_aniso_U_11
_atom_site_aniso_U_22
_atom_site_aniso_U_33
_atom_site_aniso_U_12
_atom_site_aniso_U_13
_atom_site_aniso_U_23
S 0.0187(6) 0.0217(6) 0.0164(5) 0.0015(4) 0.0029(4) 0.0012(4)
N14 0.0186(19) 0.026(2) 0.0170(18) 0.0065(15) 0.0030(15) 0.0033(15)
N19 0.0190(19) 0.0218(19) 0.0228(19) 0.0062(15) 0.0047(15) 0.0018(15)
N24 0.0195(19) 0.0208(19) 0.0170(18) 0.0048(15) 0.0026(14) 0.0038(14)
N29 0.0190(19) 0.0167(18) 0.0210(18) 0.0049(14) 0.0024(15) 0.0001(14)
C1 0.018(2) 0.016(2) 0.021(2) 0.0046(17) 0.0038(17) -0.0004(17)
C2 0.016(2) 0.016(2) 0.016(2) 0.0053(17) 0.0053(16) -0.0009(16)
C3 0.021(2) 0.019(2) 0.016(2) 0.0054(17) 0.0061(17) 0.0000(16)
C4 0.017(2) 0.017(2) 0.018(2) 0.0073(17) 0.0039(17) -0.0029(16)
C5 0.021(2) 0.023(2) 0.016(2) 0.0064(18) 0.0017(17) -0.0041(17)
C6 0.022(2) 0.020(2) 0.014(2) 0.0055(18) 0.0015(17) 0.0028(17)
C7 0.015(2) 0.019(2) 0.021(2) 0.0040(17) 0.0047(17) -0.0042(17)
C8 0.018(2) 0.016(2) 0.018(2) 0.0034(17) 0.0050(17) -0.0010(17)
C9 0.016(2) 0.020(2) 0.018(2) 0.0026(17) 0.0024(17) 0.0004(17)
C10 0.016(2) 0.018(2) 0.018(2) 0.0059(17) 0.0050(17) 0.0034(17)
C11 0.020(2) 0.017(2) 0.020(2) 0.0012(18) -0.0004(17) -0.0037(17)
C12 0.016(2) 0.018(2) 0.022(2) 0.0013(17) 0.0042(17) 0.0016(17)
C13 0.018(2) 0.024(2) 0.015(2) 0.0058(18) 0.0002(17) 0.0018(17)
C15 0.026(2) 0.032(3) 0.017(2) 0.007(2) 0.0070(18) 0.0022(18)
C16 0.026(2) 0.035(3) 0.023(2) 0.011(2) 0.0098(19) 0.007(2)
C17 0.020(2) 0.026(2) 0.030(2) 0.0056(19) 0.0074(19) 0.0071(19)
C18 0.023(2) 0.018(2) 0.028(2) 0.0022(18) 0.0031(19) -0.0004(18)
C20 0.017(2) 0.021(2) 0.015(2) 0.0068(18) 0.0015(17) 0.0045(17)
C21 0.016(2) 0.023(2) 0.019(2) 0.0049(18) 0.0037(17) 0.0048(17)
C22 0.018(2) 0.022(2) 0.020(2) 0.0083(18) 0.0056(17) 0.0065(17)
C23 0.017(2) 0.014(2) 0.022(2) 0.0026(17) 0.0034(17) -0.0035(17)
C25 0.022(2) 0.018(2) 0.024(2) 0.0064(18) 0.0065(18) 0.0005(18)
C26 0.027(2) 0.016(2) 0.026(2) 0.0061(18) 0.0108(19) 0.0025(18)
C27 0.033(3) 0.017(2) 0.021(2) 0.0071(19) 0.009(2) 0.0003(17)
C28 0.027(2) 0.017(2) 0.018(2) 0.0052(18) -0.0001(18) 0.0001(17)
C30 0.018(2) 0.014(2) 0.017(2) 0.0019(17) 0.0017(17) 0.0025(16)
C31 0.021(2) 0.013(2) 0.021(2) 0.0056(17) 0.0039(18) -0.0003(17)
C32 0.021(2) 0.013(2) 0.021(2) 0.0049(17) 0.0070(18) 0.0013(16)
C41 0.015(2) 0.015(2) 0.019(2) -0.0016(17) 0.0022(17) -0.0030(16)
C42 0.023(2) 0.025(2) 0.020(2) 0.0034(19) 0.0063(18) 0.0016(18)
C43 0.018(2) 0.025(2) 0.034(3) 0.0085(19) 0.0041(19) -0.001(2)
C44 0.022(2) 0.022(2) 0.028(2) 0.0040(19) 0.0101(19) -0.0033(19)
C45 0.026(2) 0.033(3) 0.020(2) 0.004(2) 0.0053(19) -0.0003(19)
C46 0.023(2) 0.029(2) 0.020(2) 0.0112(19) 0.0031(18) 0.0008(18)
C51 0.016(2) 0.017(2) 0.018(2) 0.0060(17) 0.0018(17) 0.0054(17)
C52 0.016(2) 0.022(2) 0.020(2) 0.0038(17) 0.0018(17) -0.0003(18)
C53 0.026(2) 0.022(2) 0.018(2) 0.0088(19) 0.0056(18) 0.0051(17)
C54 0.017(2) 0.034(3) 0.029(2) 0.011(2) 0.0073(19) 0.013(2)
C55 0.015(2) 0.025(2) 0.032(3) 0.0007(18) -0.0046(19) 0.002(2)
C56 0.020(2) 0.021(2) 0.022(2) 0.0073(18) 0.0010(18) -0.0021(17)

loop_
_atom_type_symbol
_atom_type_description
_atom_type_scat_dispersion_real
_atom_type_scat_dispersion_imag
_atom_type_scat_source
S S 0.1246 0.1234 'International Tables Vol C Tables 4.2.6.8 and 6.1.1.4'
N N 0.0061 0.0033 'International Tables Vol C Tables 4.2.6.8 and 6.1.1.4'
C C 0.0033 0.0016 'International Tables Vol C Tables 4.2.6.8 and 6.1.1.4'
H H 0.0000 0.0000 'International Tables Vol C Tables 4.2.6.8 and 6.1.1.4'

loop_
_geom_angle_atom_site_label_1
_geom_angle_atom_site_label_2
_geom_angle_atom_site_label_3
_geom_angle
C7 S C1 91.00(19)
C13 N14 C21 117.3(3)
C20 N19 C22 117.3(3)
C23 N24 C31 117.9(3)
C30 N29 C32 118.2(3)
C6 C1 C2 121.1(4)
C6 C1 S 126.0(3)
C2 C1 S 112.9(3)
C3 C2 C1 119.1(3)
C3 C2 C8 129.5(4)
C1 C2 C8 111.4(3)
C4 C3 C2 120.2(4)
C4 C3 H3 119.9
C2 C3 H3 119.9
C3 C4 C5 119.7(4)
C3 C4 C13 120.6(4)
C5 C4 C13 119.6(3)
C6 C5 C4 121.3(4)
C6 C5 H5 119.3
C4 C5 H5 119.3
C5 C6 C1 118.5(4)
C5 C6 H6 120.7
C1 C6 H6 120.7
C12 C7 C8 121.1(4)
C12 C7 S 125.7(3)
C8 C7 S 113.3(3)
C9 C8 C7 119.5(3)
C9 C8 C2 129.1(4)
C7 C8 C2 111.4(3)
C10 C9 C8 120.0(4)
C10 C9 H9 120.0
C8 C9 H9 120.0
C9 C10 C11 118.9(3)
C9 C10 C23 119.2(3)
C11 C10 C23 121.9(3)
C12 C11 C10 122.5(4)
C12 C11 H11 118.8
C10 C11 H11 118.8
C11 C12 C7 118.1(4)
C11 C12 H12 120.9
C7 C12 H12 120.9
N14 C13 C20 121.7(4)
N14 C13 C4 117.0(3)
C20 C13 C4 121.2(3)
C16 C15 C21 119.9(4)
C16 C15 H15 120.1
C21 C15 H15 120.1
C15 C16 C17 120.9(4)
C15 C16 H16 119.5
C17 C16 H16 119.5
C18 C17 C16 120.4(4)
C18 C17 H17 119.8
C16 C17 H17 119.8
C17 C18 C22 120.1(4)
C17 C18 H18 120.0
C22 C18 H18 120.0
N19 C20 C13 121.3(4)
N19 C20 C41 116.4(3)
C13 C20 C41 122.2(3)
N14 C21 C15 119.7(4)
N14 C21 C22 120.8(4)
C15 C21 C22 119.4(4)
N19 C22 C18 119.2(4)
N19 C22 C21 121.4(4)
C18 C22 C21 119.4(4)
N24 C23 C30 120.9(3)
N24 C23 C10 116.2(3)
C30 C23 C10 122.8(3)
C26 C25 C31 120.7(4)
C26 C25 H25 119.7
C31 C25 H25 119.7
C25 C26 C27 120.2(4)
C25 C26 H26 119.9
C27 C26 H26 119.9
C28 C27 C26 120.3(4)
C28 C27 H27 119.8
C26 C27 H27 119.8
C27 C28 C32 120.3(4)
C27 C28 H28 119.9
C32 C28 H28 119.9
N29 C30 C23 120.8(4)
N29 C30 C51 116.4(3)
C23 C30 C51 122.8(3)
N24 C31 C25 120.4(3)
N24 C31 C32 120.7(4)
C25 C31 C32 118.9(4)
N29 C32 C28 120.1(3)
N29 C32 C31 120.3(3)
C28 C32 C31 119.5(4)
C46 C41 C42 118.4(4)
C46 C41 C20 121.0(4)
C42 C41 C20 120.5(3)
C43 C42 C41 120.8(4)
C43 C42 H42 119.6
C41 C42 H42 119.6
C42 C43 C44 119.9(4)
C42 C43 H43 120.0
C44 C43 H43 120.0
C45 C44 C43 120.2(4)
C45 C44 H44 119.9
C43 C44 H44 119.9
C44 C45 C46 119.5(4)
C44 C45 H45 120.2
C46 C45 H45 120.2
C41 C46 C45 121.1(4)
C41 C46 H46 119.4
C45 C46 H46 119.4
C52 C51 C56 119.6(4)
C52 C51 C30 120.5(3)
C56 C51 C30 119.9(3)
C53 C52 C51 120.5(4)
C53 C52 H52 119.7
C51 C52 H52 119.7
C52 C53 C54 119.9(4)
C52 C53 H53 120.0
C54 C53 H53 120.0
C55 C54 C53 120.1(4)
C55 C54 H54 119.9
C53 C54 H54 119.9
C54 C55 C56 120.5(4)
C54 C55 H55 119.8
C56 C55 H55 119.8
C51 C56 C55 119.3(4)
C51 C56 H56 120.3
C55 C56 H56 120.3

loop_
_geom_bond_atom_site_label_1
_geom_bond_atom_site_label_2
_geom_bond_distance
S C7 1.735(4)
S C1 1.745(4)
N14 C13 1.320(5)
N14 C21 1.370(5)
N19 C20 1.323(5)
N19 C22 1.365(5)
N24 C23 1.316(5)
N24 C31 1.364(5)
N29 C30 1.320(5)
N29 C32 1.359(5)
C1 C6 1.396(5)
C1 C2 1.407(5)
C2 C3 1.396(5)
C2 C8 1.456(5)
C3 C4 1.385(5)
C3 H3 0.9500
C4 C5 1.404(5)
C4 C13 1.480(5)
C5 C6 1.380(5)
C5 H5 0.9500
C6 H6 0.9500
C7 C12 1.401(5)
C7 C8 1.406(5)
C8 C9 1.399(5)
C9 C10 1.396(5)
C9 H9 0.9500
C10 C11 1.404(5)
C10 C23 1.486(5)
C11 C12 1.375(5)
C11 H11 0.9500
C12 H12 0.9500
C13 C20 1.444(5)
C15 C16 1.364(6)
C15 C21 1.411(5)
C15 H15 0.9500
C16 C17 1.407(6)
C16 H16 0.9500
C17 C18 1.365(6)
C17 H17 0.9500
C18 C22 1.411(5)
C18 H18 0.9500
C20 C41 1.490(5)
C21 C22 1.414(5)
C23 C30 1.450(5)
C25 C26 1.360(5)
C25 C31 1.403(5)
C25 H25 0.9500
C26 C27 1.412(6)
C26 H26 0.9500
C27 C28 1.366(6)
C27 H27 0.9500
C28 C32 1.398(5)
C28 H28 0.9500
C30 C51 1.483(5)
C31 C32 1.420(5)
C41 C46 1.382(5)
C41 C42 1.392(6)
C42 C43 1.375(6)
C42 H42 0.9500
C43 C44 1.390(6)
C43 H43 0.9500
C44 C45 1.368(6)
C44 H44 0.9500
C45 C46 1.392(6)
C45 H45 0.9500
C46 H46 0.9500
C51 C52 1.385(5)
C51 C56 1.393(5)
C52 C53 1.378(5)
C52 H52 0.9500
C53 C54 1.385(6)
C53 H53 0.9500
C54 C55 1.372(6)
C54 H54 0.9500
C55 C56 1.394(6)
C55 H55 0.9500
C56 H56 0.9500

loop_
_cod_related_entry_id
_cod_related_entry_database
_cod_related_entry_code
1 ChemSpider 21126855
